data_4301069
loop_
_publ_author_name
'Debojyoti Lahiri'
'Tuhin Bhowmick'
'Biswarup Pathak'
'Oottikkal Shameema'
'Ashis K. Patra'
'Suryanarayanarao Ramakumar'
'Akhil R. Chakravarty'

_publ_section_title
;
Anaerobic Photocleavage of DNA in Red Light by Dicopper(II) Complexes of
3,3'-Dithiodipropionic Acid
;
_journal_name_full 'Inorganic Chemistry'
_journal_page_first 339
_journal_page_last 349
_journal_paper_doi 10.1021/ic800806j
_journal_volume 48
_journal_year 2009
_space_group_IT_number 2
_symmetry_cell_setting triclinic
_symmetry_Int_Tables_number 2
_symmetry_space_group_name_Hall '-P 1'
_symmetry_space_group_name_H-M 'P -1'
_cell_angle_alpha 69.032(6)
_cell_angle_beta 82.108(6)
_cell_angle_gamma 72.608(5)
_cell_length_a 10.007(3)
_cell_length_b 10.415(3)
_cell_length_c 10.684(3)
_cell_volume 991.7(5)
_cod_data_source_file ic800806j_si_004.cif
_cod_data_source_block arc1
_cod_original_cell_volume 991.669
_cod_database_code 4301069

loop_
_symmetry_equiv_pos_site_id
_symmetry_equiv_pos_as_xyz
1 x,y,z
2 -x,-y,-z

loop_
_atom_site_label
_atom_site_type_symbol
_atom_site_fract_x
_atom_site_fract_y
_atom_site_fract_z
Cu1 Cu 0.45340(9) 0.08729(9) 0.33719(8)
S1 S 0.0842(2) 0.7653(2) 0.3045(2)
S2 S 0.0321(2) 0.7086(3) 0.5029(2)
O3 O 0.3874(5) 0.9466(5) 0.5528(4)
O1 O 0.3646(5) 0.2626(5) 0.3730(4)
O4 O 0.3076(6) 0.8147(6) 0.7395(5)
N1 N 0.5451(6) -0.0850(6) 0.2818(5)
N2 N 0.3034(6) 0.1073(7) 0.2179(5)
O2 O 0.3913(7) 0.4014(6) 0.1635(5)
C12 C 0.4696(8) -0.0966(8) 0.1920(6)
C11 C 0.3397(8) 0.0069(8) 0.1582(6)
C18 C 0.3024(8) 0.8757(7) 0.6177(7)
C4 C 0.5137(9) -0.2044(8) 0.1351(7)
C16 C 0.1746(9) 0.7192(8) 0.5792(7)
H16A H 0.1616 0.6813 0.6758
H16B H 0.2607 0.6589 0.5542
C1 C 0.6644(8) -0.1801(8) 0.3170(7)
H1 H 0.7173 -0.1719 0.3774
C10 C 0.1815(9) 0.2042(9) 0.1898(8)
H10 H 0.1559 0.2741 0.2302
C15 C 0.1596(9) 0.5993(9) 0.2734(8)
H15A H 0.0949 0.5406 0.3100
H15B H 0.1660 0.6200 0.1771
C6 C 0.3054(11) -0.1050(11) 0.0060(8)
H6 H 0.2516 -0.1078 -0.0569
C14 C 0.3000(9) 0.5128(8) 0.3276(8)
H14A H 0.2932 0.4813 0.4248
H14B H 0.3645 0.5721 0.2981
C7 C 0.2555(9) 0.0030(10) 0.0634(7)
C3 C 0.6412(10) -0.3036(9) 0.1753(8)
H3 H 0.6760 -0.3771 0.1396
C17 C 0.1911(9) 0.8671(8) 0.5420(8)
H17A H 0.1023 0.9299 0.5586
H17B H 0.2139 0.9015 0.4467
C5 C 0.4265(11) -0.2033(11) 0.0383(8)
H5 H 0.4556 -0.2729 -0.0024
C9 C 0.0885(9) 0.2055(11) 0.1009(9)
H9 H 0.0017 0.2728 0.0858
C13 C 0.3578(8) 0.3829(8) 0.2824(8)
C2 C 0.7157(9) -0.2928(8) 0.2684(8)
H2 H 0.7997 -0.3606 0.2983
C8 C 0.1277(10) 0.1073(11) 0.0380(8)
H8 H 0.0686 0.1094 -0.0231
Cu1 Cu 0.5466 0.91271 0.66281
S1 S 0.9158 0.2347 0.6955
S2 S 0.9679 0.2914 0.4971
O3 O 0.6126 0.0534 0.4472
O1 O 0.6354 0.7374 0.627
O4 O 0.6924 0.1853 0.2605
N1 N 0.4549 1.085 0.7182
N2 N 0.6966 0.8927 0.7821
O2 O 0.6087 0.5986 0.8365
C12 C 0.5304 1.0966 0.808
C11 C 0.6603 0.9931 0.8418
C18 C 0.6976 0.1243 0.3823
C4 C 0.4863 1.2044 0.8649
C16 C 0.8254 0.2808 0.4208
H16A H 0.8384 0.3187 0.3242
H16B H 0.7393 0.3411 0.4458
C1 C 0.3356 1.1801 0.683
H1 H 0.2827 1.1719 0.6226
C10 C 0.8185 0.7958 0.8102
H10 H 0.8441 0.7259 0.7698
C15 C 0.8404 0.4007 0.7266
H15A H 0.9051 0.4594 0.69
H15B H 0.834 0.38 0.8229
C6 C 0.6946 1.105 0.994
H6 H 0.7484 1.1078 1.0569
C14 C 0.7 0.4872 0.6724
H14A H 0.7068 0.5187 0.5752
H14B H 0.6355 0.4279 0.7019
C7 C 0.7445 0.997 0.9366
C3 C 0.3588 1.3036 0.8247
H3 H 0.324 1.3771 0.8604
C17 C 0.8089 0.1329 0.458
H17A H 0.8977 0.0701 0.4414
H17B H 0.7861 0.0985 0.5533
C5 C 0.5735 1.2033 0.9617
H5 H 0.5444 1.2729 1.0024
C9 C 0.9115 0.7945 0.8991
H9 H 0.9983 0.7272 0.9142
C13 C 0.6422 0.6171 0.7176
C2 C 0.2843 1.2928 0.7316
H2 H 0.2003 1.3606 0.7017
C8 C 0.8723 0.8927 0.962
H8 H 0.9314 0.8906 1.0231
Cu1 Cu 0.4534 1.08729 0.33719
Cu1 Cu 0.5466 -0.08729 0.66281
O3 O 0.3874 -0.0534 0.5528
O3 O 0.6126 1.0534 0.4472
O5 O 0.2398(6) 0.5817(6) -0.0591(5)
